data_7232894
loop_
_publ_author_name
'Sasmal, Supriya'
'Maji, Krishnendu'
'D\'iaz D\'iaz, David'
'Haldar, Debasish'

_publ_section_title
;
 Highly selective metallogel from 4-biphenylcarboxy capped diphenylalanine
 and FeCl3
;
_journal_issue 29
_journal_name_full CrystEngComm
_journal_page_first 4289
_journal_paper_doi 10.1039/C9CE00695H
_journal_volume 21
_journal_year 2019
_chemical_absolute_configuration s
_chemical_formula_moiety 'C17 H17 N O4'
_chemical_formula_sum 'C17 H17 N O4'
_chemical_formula_weight 299.31
_space_group_crystal_system monoclinic
_space_group_IT_number 4
_space_group_name_Hall 'P 2yb'
_space_group_name_H-M_alt 'P 1 21 1'
_symmetry_space_group_name_Hall 'P 2yb'
_symmetry_space_group_name_H-M 'P 1 21 1'
_atom_sites_solution_hydrogens geom
_atom_sites_solution_primary dual
_audit_creation_date 2018-05-29
_audit_creation_method
;
Olex2 1.2
(compiled 2018.04.26 svn.r3504 for OlexSys, GUI svn.r5497)
;
_audit_update_record
;
2018-10-15 deposited with the CCDC.    2019-05-31 downloaded from the CCDC.
;
_cell_angle_alpha 90
_cell_angle_beta 94.508(9)
_cell_angle_gamma 90
_cell_formula_units_Z 2
_cell_length_a 5.6594(5)
_cell_length_b 7.2685(7)
_cell_length_c 17.267(2)
_cell_measurement_reflns_used 1083
_cell_measurement_temperature 100.00(10)
_cell_measurement_theta_max 30.3530
_cell_measurement_theta_min 3.0130
_cell_volume 708.09(12)
_computing_cell_refinement
;
CrysAlisPro, Agilent Technologies,
Version 1.171.37.34 (release 22-05-2014 CrysAlis171 .NET)
(compiled May 22 2014,16:03:01)
;
_computing_data_collection
;
CrysAlisPro, Agilent Technologies,
Version 1.171.37.34 (release 22-05-2014 CrysAlis171 .NET)
(compiled May 22 2014,16:03:01)
;
_computing_data_reduction
;
CrysAlisPro, Agilent Technologies,
Version 1.171.37.34 (release 22-05-2014 CrysAlis171 .NET)
(compiled May 22 2014,16:03:01)
;
_computing_molecular_graphics 'Olex2 (Dolomanov et al., 2009)'
_computing_publication_material 'Olex2 (Dolomanov et al., 2009)'
_computing_structure_refinement 'ShelXL (Sheldrick, 2015)'
_computing_structure_solution 'ShelXT (Sheldrick, 2015)'
_diffrn_ambient_environment N~2~
_diffrn_ambient_temperature 100.00(10)
_diffrn_detector 'CCD plate'
_diffrn_detector_area_resol_mean 7.9580
_diffrn_detector_type Eos
_diffrn_measured_fraction_theta_full 0.998
_diffrn_measured_fraction_theta_max 0.998
_diffrn_measurement_details
;
#__ type_ start__ end____ width___ exp.time_
  1 omega  -11.00  104.00   1.0000   11.0000
omega____ theta____ kappa____ phi______ frames
    -       27.3242   57.0000   60.0000 115

#__ type_ start__ end____ width___ exp.time_
  2 omega  -32.00  110.00   1.0000   11.0000
omega____ theta____ kappa____ phi______ frames
    -       27.3242   38.0000 -150.0000 142

#__ type_ start__ end____ width___ exp.time_
  3 omega   35.00  121.00   1.0000   11.0000
omega____ theta____ kappa____ phi______ frames
    -       27.3242  178.0000   60.0000 86

#__ type_ start__ end____ width___ exp.time_
  4 omega  -49.00  -27.00   1.0000   11.0000
omega____ theta____ kappa____ phi______ frames
    -       27.3242  -57.0000   90.0000 22
;
_diffrn_measurement_device 'four-circle diffractometer'
_diffrn_measurement_device_type 'SuperNova, Dual, Cu at zero, Eos'
_diffrn_measurement_method '\w scans'
_diffrn_orient_matrix_UB_11 -0.0405682000
_diffrn_orient_matrix_UB_12 -0.0730782000
_diffrn_orient_matrix_UB_13 0.0227248000
_diffrn_orient_matrix_UB_21 -0.1182253000
_diffrn_orient_matrix_UB_22 0.0312463000
_diffrn_orient_matrix_UB_23 -0.0075788000
_diffrn_orient_matrix_UB_31 -0.0130393000
_diffrn_orient_matrix_UB_32 -0.0565216000
_diffrn_orient_matrix_UB_33 -0.0335815000
_diffrn_radiation_monochromator mirror
_diffrn_radiation_probe x-ray
_diffrn_radiation_type MoK\a
_diffrn_radiation_wavelength 0.71073
_diffrn_reflns_av_R_equivalents 0.0356
_diffrn_reflns_av_unetI/netI 0.0642
_diffrn_reflns_Laue_measured_fraction_full 0.998
_diffrn_reflns_Laue_measured_fraction_max 0.998
_diffrn_reflns_limit_h_max 6
_diffrn_reflns_limit_h_min -6
_diffrn_reflns_limit_k_max 8
_diffrn_reflns_limit_k_min -8
_diffrn_reflns_limit_l_max 20
_diffrn_reflns_limit_l_min -17
_diffrn_reflns_number 3178
_diffrn_reflns_point_group_measured_fraction_full 0.876
_diffrn_reflns_point_group_measured_fraction_max 0.876
_diffrn_reflns_theta_full 24.707
_diffrn_reflns_theta_max 24.707
_diffrn_reflns_theta_min 2.366
_diffrn_source 'SuperNova (Mo) X-ray Source'
_exptl_absorpt_coefficient_mu 0.100
_exptl_absorpt_correction_T_max 1.00000
_exptl_absorpt_correction_T_min 0.53096
_exptl_absorpt_correction_type multi-scan
_exptl_absorpt_process_details
;
CrysAlisPro, Agilent Technologies,
Version 1.171.37.34 (release 22-05-2014 CrysAlis171 .NET)
(compiled May 22 2014,16:03:01)
Empirical absorption correction using spherical harmonics,
 implemented in SCALE3 ABSPACK scaling algorithm.
;
_exptl_crystal_colour 'clear light colourless'
_exptl_crystal_colour_lustre clear
_exptl_crystal_colour_modifier light
_exptl_crystal_colour_primary colourless
_exptl_crystal_density_diffrn 1.404
_exptl_crystal_description plate
_exptl_crystal_F_000 316
_exptl_crystal_size_max 0.2589
_exptl_crystal_size_mid 0.1589
_exptl_crystal_size_min 0.1111
_refine_diff_density_max 0.246
_refine_diff_density_min -0.262
_refine_diff_density_rms 0.052
_refine_ls_abs_structure_details
;
 Flack x determined using 557 quotients [(I+)-(I-)]/[(I+)+(I-)]
 (Parsons, Flack and Wagner, Acta Cryst. B69 (2013) 249-259).
;
_refine_ls_abs_structure_Flack -0.002(10)
_refine_ls_extinction_method none
_refine_ls_goodness_of_fit_ref 1.060
_refine_ls_hydrogen_treatment constr
_refine_ls_matrix_type full
_refine_ls_number_parameters 201
_refine_ls_number_reflns 2117
_refine_ls_number_restraints 1
_refine_ls_restrained_S_all 1.060
_refine_ls_R_factor_all 0.0614
_refine_ls_R_factor_gt 0.0518
_refine_ls_shift/su_max 0.000
_refine_ls_shift/su_mean 0.000
_refine_ls_structure_factor_coef Fsqd
_refine_ls_weighting_details 'w=1/[\s^2^(Fo^2^)+(0.0494P)^2^+0.1275P] where P=(Fo^2^+2Fc^2^)/3'
_refine_ls_weighting_scheme calc
_refine_ls_wR_factor_gt 0.1148
_refine_ls_wR_factor_ref 0.1213
_reflns_Friedel_coverage 0.612
_reflns_Friedel_fraction_full 0.729
_reflns_Friedel_fraction_max 0.729
_reflns_number_gt 1843
_reflns_number_total 2117
_reflns_threshold_expression 'I > 2\s(I)'
_cod_data_source_file c9ce00695h2.cif
_cod_data_source_block bi-ph-ser-ome
_cod_depositor_comments 'Adding full bibliography for 7232894--7232895.cif.'
_cod_original_cell_volume 708.09(13)
_cod_database_code 7232894
_shelx_shelxl_version_number 2014/7
_chemical_oxdiff_formula 'C H N O'
_shelx_space_group_comment
;
The symmetry employed for this shelxl refinement is uniquely defined
by the following loop, which should always be used as a source of
symmetry information in preference to the above space-group names.
They are only intended as comments.
;
_shelx_estimated_absorpt_t_max 0.989
_shelx_estimated_absorpt_t_min 0.974
_reflns_odcompleteness_completeness 99.59
_reflns_odcompleteness_iscentric 1
_reflns_odcompleteness_theta 25.63
_olex2_refinement_description
;
1. Fixed Uiso
 At 1.2 times of:
  All C(H) groups, All C(H,H) groups, All N(H) groups
 At 1.5 times of:
  All C(H,H,H) groups, All O(H) groups
2.a Ternary CH refined with riding coordinates:
 C14(H14)
2.b Secondary CH2 refined with riding coordinates:
 C17(H17A,H17B)
2.c Aromatic/amide H refined with riding coordinates:
 N1(H1), C1(H1A), C2(H2), C3(H3), C4(H4), C5(H5), C8(H8), C9(H9), C11(H11),
 C12(H12)
2.d Idealised Me refined as rotating group:
 C16(H16A,H16B,H16C)
2.e Idealised tetrahedral OH refined as rotating group:
 O4(H4)
;
_olex2_date_sample_data_collection 2018-04-07
_olex2_submission_special_instructions 'No special instructions were received'

loop_
_space_group_symop_operation_xyz
'x, y, z'
'-x, y+1/2, -z'

loop_
_atom_site_label
_atom_site_type_symbol
_atom_site_fract_x
_atom_site_fract_y
_atom_site_fract_z
_atom_site_U_iso_or_equiv
_atom_site_adp_type
_atom_site_occupancy
_atom_site_site_symmetry_order
_atom_site_calc_flag
_atom_site_refinement_flags_posn
O1 O -0.0973(5) 0.7523(5) 0.20912(18) 0.0280(9) Uani 1 1 d .
O2 O 0.1390(6) 0.4369(5) 0.01454(18) 0.0275(9) Uani 1 1 d .
O3 O 0.1413(6) 0.3674(5) 0.14118(18) 0.0237(8) Uani 1 1 d .
O4 O 0.6492(6) 0.5801(6) 0.0915(2) 0.0350(10) Uani 1 1 d .
H4 H 0.7326 0.6177 0.1292 0.053 Uiso 1 1 calc GR
N1 N 0.2858(6) 0.6968(5) 0.1911(2) 0.0208(10) Uani 1 1 d .
H1 H 0.4281 0.6895 0.2124 0.025 Uiso 1 1 calc R
C1 C 0.4930(8) 0.6655(6) 0.6108(3) 0.0214(11) Uani 1 1 d .
H1A H 0.6058 0.6117 0.5816 0.026 Uiso 1 1 calc R
C2 C 0.5314(8) 0.6691(7) 0.6912(3) 0.0239(12) Uani 1 1 d .
H2 H 0.6706 0.6205 0.7151 0.029 Uiso 1 1 calc R
C3 C 0.3650(8) 0.7439(7) 0.7355(3) 0.0231(12) Uani 1 1 d .
H3 H 0.3895 0.7440 0.7894 0.028 Uiso 1 1 calc R
C4 C 0.1611(9) 0.8191(7) 0.6996(3) 0.0238(12) Uani 1 1 d .
H4 H 0.0486 0.8710 0.7294 0.029 Uiso 1 1 calc R
C5 C 0.1226(8) 0.8179(6) 0.6195(3) 0.0200(11) Uani 1 1 d .
H5 H -0.0159 0.8689 0.5961 0.024 Uiso 1 1 calc R
C6 C 0.2894(8) 0.7408(6) 0.5731(2) 0.0157(10) Uani 1 1 d .
C7 C 0.2499(8) 0.7409(7) 0.4863(3) 0.0160(10) Uani 1 1 d .
C8 C 0.4127(8) 0.6644(7) 0.4396(3) 0.0206(11) Uani 1 1 d .
H8 H 0.5518 0.6138 0.4628 0.025 Uiso 1 1 calc R
C9 C 0.3736(8) 0.6616(7) 0.3594(3) 0.0210(11) Uani 1 1 d .
H9 H 0.4865 0.6088 0.3299 0.025 Uiso 1 1 calc R
C10 C 0.1696(8) 0.7358(7) 0.3223(2) 0.0175(11) Uani 1 1 d .
C11 C 0.0063(8) 0.8146(6) 0.3679(3) 0.0211(12) Uani 1 1 d .
H11 H -0.1317 0.8661 0.3444 0.025 Uiso 1 1 calc R
C12 C 0.0456(8) 0.8178(6) 0.4481(3) 0.0202(11) Uani 1 1 d .
H12 H -0.0664 0.8724 0.4773 0.024 Uiso 1 1 calc R
C13 C 0.1107(8) 0.7284(7) 0.2362(3) 0.0195(11) Uani 1 1 d .
C14 C 0.2482(8) 0.6740(6) 0.1070(2) 0.0198(11) Uani 1 1 d .
H14 H 0.1264 0.7615 0.0872 0.024 Uiso 1 1 calc R
C15 C 0.1698(8) 0.4808(7) 0.0822(3) 0.0181(11) Uani 1 1 d .
C16 C 0.0650(10) 0.1832(7) 0.1175(3) 0.0309(13) Uani 1 1 d .
H16A H -0.0869 0.1898 0.0887 0.046 Uiso 1 1 calc GR
H16B H 0.0532 0.1080 0.1627 0.046 Uiso 1 1 calc GR
H16C H 0.1784 0.1303 0.0855 0.046 Uiso 1 1 calc GR
C17 C 0.4753(8) 0.7145(8) 0.0687(3) 0.0271(12) Uani 1 1 d .
H17A H 0.4440 0.7132 0.0127 0.033 Uiso 1 1 calc R
H17B H 0.5333 0.8358 0.0840 0.033 Uiso 1 1 calc R

loop_
_atom_site_aniso_label
_atom_site_aniso_U_11
_atom_site_aniso_U_22
_atom_site_aniso_U_33
_atom_site_aniso_U_23
_atom_site_aniso_U_13
_atom_site_aniso_U_12
O1 0.0238(18) 0.038(2) 0.0213(19) -0.0007(17) -0.0025(15) 0.0056(17)
O2 0.033(2) 0.031(2) 0.0181(19) -0.0046(17) -0.0034(16) 0.0002(17)
O3 0.0337(19) 0.0178(18) 0.0193(18) -0.0013(15) -0.0005(15) -0.0047(15)
O4 0.023(2) 0.041(2) 0.040(2) -0.009(2) -0.0030(16) 0.0018(18)
N1 0.020(2) 0.024(2) 0.018(2) -0.0034(19) -0.0044(17) 0.0010(19)
C1 0.017(2) 0.024(3) 0.024(3) -0.002(2) 0.004(2) 0.005(2)
C2 0.020(2) 0.029(3) 0.022(3) 0.002(2) -0.002(2) 0.002(2)
C3 0.028(3) 0.022(3) 0.019(3) -0.001(2) 0.001(2) -0.001(3)
C4 0.028(3) 0.020(3) 0.024(3) 0.001(2) 0.008(2) 0.004(2)
C5 0.020(2) 0.021(3) 0.020(3) 0.004(2) 0.001(2) 0.004(2)
C6 0.020(2) 0.012(2) 0.015(2) 0.003(2) 0.004(2) -0.003(2)
C7 0.014(2) 0.012(2) 0.022(3) -0.002(2) 0.0029(19) -0.005(2)
C8 0.016(2) 0.022(3) 0.024(3) -0.001(2) 0.000(2) 0.003(2)
C9 0.021(2) 0.025(3) 0.018(3) 0.000(2) 0.007(2) 0.003(2)
C10 0.020(2) 0.016(2) 0.017(3) -0.001(2) 0.001(2) -0.005(2)
C11 0.019(2) 0.021(3) 0.022(3) 0.001(2) -0.006(2) 0.001(2)
C12 0.020(2) 0.020(3) 0.020(3) -0.003(2) 0.002(2) 0.002(2)
C13 0.024(2) 0.015(2) 0.019(3) 0.000(2) 0.000(2) 0.001(2)
C14 0.024(2) 0.021(3) 0.013(2) 0.002(2) -0.003(2) 0.001(2)
C15 0.014(2) 0.023(3) 0.018(3) 0.004(2) 0.0032(19) 0.003(2)
C16 0.044(3) 0.019(3) 0.029(3) -0.004(2) -0.002(2) -0.007(2)
C17 0.026(3) 0.032(3) 0.023(3) 0.000(3) -0.002(2) -0.007(3)

loop_
_atom_type_symbol
_atom_type_description
_atom_type_scat_dispersion_real
_atom_type_scat_dispersion_imag
_atom_type_scat_source
C C 0.0033 0.0016 'International Tables Vol C Tables 4.2.6.8 and 6.1.1.4'
H H 0.0000 0.0000 'International Tables Vol C Tables 4.2.6.8 and 6.1.1.4'
N N 0.0061 0.0033 'International Tables Vol C Tables 4.2.6.8 and 6.1.1.4'
O O 0.0106 0.0060 'International Tables Vol C Tables 4.2.6.8 and 6.1.1.4'

loop_
_geom_angle_atom_site_label_1
_geom_angle_atom_site_label_2
_geom_angle_atom_site_label_3
_geom_angle
C15 O3 C16 114.0(4)
C17 O4 H4 109.5
C13 N1 H1 118.5
C13 N1 C14 123.1(4)
C14 N1 H1 118.5
C2 C1 H1A 119.4
C2 C1 C6 121.3(4)
C6 C1 H1A 119.4
C1 C2 H2 119.8
C3 C2 C1 120.4(4)
C3 C2 H2 119.8
C2 C3 H3 120.2
C2 C3 C4 119.5(4)
C4 C3 H3 120.2
C3 C4 H4 119.7
C3 C4 C5 120.5(5)
C5 C4 H4 119.7
C4 C5 H5 119.5
C4 C5 C6 120.9(4)
C6 C5 H5 119.5
C1 C6 C5 117.4(4)
C1 C6 C7 121.4(4)
C5 C6 C7 121.2(4)
C8 C7 C6 121.8(4)
C8 C7 C12 116.5(4)
C12 C7 C6 121.6(4)
C7 C8 H8 119.1
C9 C8 C7 121.7(4)
C9 C8 H8 119.1
C8 C9 H9 119.4
C10 C9 C8 121.2(4)
C10 C9 H9 119.4
C9 C10 C13 123.9(4)
C11 C10 C9 117.9(4)
C11 C10 C13 118.2(4)
C10 C11 H11 119.6
C10 C11 C12 120.9(4)
C12 C11 H11 119.6
C7 C12 H12 119.1
C11 C12 C7 121.8(4)
C11 C12 H12 119.1
O1 C13 N1 122.1(4)
O1 C13 C10 119.9(4)
N1 C13 C10 118.0(4)
N1 C14 H14 108.5
N1 C14 C15 113.6(4)
N1 C14 C17 110.4(4)
C15 C14 H14 108.5
C17 C14 H14 108.5
C17 C14 C15 107.1(4)
O2 C15 O3 124.0(4)
O2 C15 C14 122.1(4)
O3 C15 C14 114.0(4)
O3 C16 H16A 109.5
O3 C16 H16B 109.5
O3 C16 H16C 109.5
H16A C16 H16B 109.5
H16A C16 H16C 109.5
H16B C16 H16C 109.5
O4 C17 C14 109.7(4)
O4 C17 H17A 109.7
O4 C17 H17B 109.7
C14 C17 H17A 109.7
C14 C17 H17B 109.7
H17A C17 H17B 108.2

loop_
_geom_bond_atom_site_label_1
_geom_bond_atom_site_label_2
_geom_bond_distance
O1 C13 1.244(5)
O2 C15 1.211(5)
O3 C15 1.330(6)
O3 C16 1.456(6)
O4 H4 0.8200
O4 C17 1.420(6)
N1 H1 0.8600
N1 C13 1.328(6)
N1 C14 1.460(5)
C1 H1A 0.9300
C1 C2 1.388(6)
C1 C6 1.391(6)
C2 H2 0.9300
C2 C3 1.372(7)
C3 H3 0.9300
C3 C4 1.380(6)
C4 H4 0.9300
C4 C5 1.382(6)
C5 H5 0.9300
C5 C6 1.402(6)
C6 C7 1.498(5)
C7 C8 1.388(6)
C7 C12 1.402(6)
C8 H8 0.9300
C8 C9 1.386(6)
C9 H9 0.9300
C9 C10 1.385(6)
C10 C11 1.385(7)
C10 C13 1.498(6)
C11 H11 0.9300
C11 C12 1.385(6)
C12 H12 0.9300
C14 H14 0.9800
C14 C15 1.524(7)
C14 C17 1.519(6)
C16 H16A 0.9600
C16 H16B 0.9600
C16 H16C 0.9600
C17 H17A 0.9700
C17 H17B 0.9700
